data_7218098
loop_
_publ_author_name
'Agnes, Marco'
'Sorrenti, Alessandro'
'Pasini, Dario'
'Wurst, Klaus'
'Amabilino, David B.'

_publ_section_title
;
 Crystal structure analyses facilitate understanding of synthesis
 protocols in the preparation of 6,6&#x2032;-dibromo-substituted BINOL
 compounds
;
_journal_issue 43
_journal_name_full CrystEngComm
_journal_page_first 10131
_journal_paper_doi 10.1039/C4CE01160K
_journal_volume 16
_journal_year 2014
_chemical_formula_sum 'C28 H24 Br2 O6'
_chemical_formula_weight 616.29
_chemical_name_systematic
; 
 ? 
;
_space_group_IT_number 2
_symmetry_cell_setting triclinic
_symmetry_space_group_name_Hall '-P 1'
_symmetry_space_group_name_H-M 'P -1'
_atom_sites_solution_hydrogens geom
_atom_sites_solution_primary direct
_atom_sites_solution_secondary difmap
_audit_creation_method SHELXL-97
_cell_angle_alpha 108.781(1)
_cell_angle_beta 94.787(1)
_cell_angle_gamma 97.419(1)
_cell_formula_units_Z 2
_cell_length_a 8.8364(2)
_cell_length_b 10.5814(3)
_cell_length_c 14.7993(3)
_cell_measurement_reflns_used 12921
_cell_measurement_temperature 233(2)
_cell_measurement_theta_max 27.0
_cell_measurement_theta_min 1.0
_cell_volume 1287.54(5)
_computing_data_collection COLLECT
_computing_data_reduction 'DENZO and SCALEPACK'
_computing_structure_refinement 'SHELXL-97 (Sheldrick, 1997)'
_computing_structure_solution 'SHELXS-97 (Sheldrick, 1990)'
_diffrn_ambient_temperature 233(2)
_diffrn_measured_fraction_theta_full 0.999
_diffrn_measured_fraction_theta_max 0.999
_diffrn_measurement_device_type 'Nonius KappaCCD'
_diffrn_measurement_method 'phi and omega-scans'
_diffrn_radiation_monochromator graphite
_diffrn_radiation_source 'fine-focus sealed tube'
_diffrn_radiation_type MoK\a
_diffrn_radiation_wavelength 0.71073
_diffrn_reflns_av_R_equivalents 0.0319
_diffrn_reflns_av_sigmaI/netI 0.0392
_diffrn_reflns_limit_h_max 10
_diffrn_reflns_limit_h_min -10
_diffrn_reflns_limit_k_max 12
_diffrn_reflns_limit_k_min -13
_diffrn_reflns_limit_l_max 18
_diffrn_reflns_limit_l_min -18
_diffrn_reflns_number 8475
_diffrn_reflns_theta_full 26.00
_diffrn_reflns_theta_max 26.00
_diffrn_reflns_theta_min 2.06
_diffrn_standards_number 0
_exptl_absorpt_coefficient_mu 3.189
_exptl_absorpt_correction_type none
_exptl_crystal_colour colourless
_exptl_crystal_density_diffrn 1.590
_exptl_crystal_density_method 'not measured'
_exptl_crystal_description prism
_exptl_crystal_F_000 620
_exptl_crystal_size_max 0.3
_exptl_crystal_size_mid 0.25
_exptl_crystal_size_min 0.25
_refine_diff_density_max 0.382
_refine_diff_density_min -0.305
_refine_diff_density_rms 0.049
_refine_ls_extinction_coef 0.0070(7)
_refine_ls_extinction_expression Fc^*^=kFc[1+0.001xFc^2^\l^3^/sin(2\q)]^-1/4^
_refine_ls_extinction_method SHELXL
_refine_ls_goodness_of_fit_ref 1.039
_refine_ls_hydrogen_treatment constr
_refine_ls_matrix_type full
_refine_ls_number_parameters 362
_refine_ls_number_reflns 5044
_refine_ls_number_restraints 0
_refine_ls_restrained_S_all 1.039
_refine_ls_R_factor_all 0.0514
_refine_ls_R_factor_gt 0.0359
_refine_ls_shift/su_max 0.000
_refine_ls_shift/su_mean 0.000
_refine_ls_structure_factor_coef Fsqd
_refine_ls_weighting_details 'calc w=1/[\s^2^(Fo^2^)+(0.0251P)^2^+0.8015P] where P=(Fo^2^+2Fc^2^)/3'
_refine_ls_weighting_scheme calc
_refine_ls_wR_factor_gt 0.0815
_refine_ls_wR_factor_ref 0.0872
_reflns_number_gt 4026
_reflns_number_total 5044
_reflns_threshold_expression >2sigma(I)
_cod_data_source_file c4ce01160k2.cif
_cod_data_source_block (RS)-4
_cod_depositor_comments 'Adding full bibliography for 7218094--7218098.cif.'
_cod_original_sg_symbol_H-M P-1
_cod_database_code 7218098

loop_
_symmetry_equiv_pos_as_xyz
'x, y, z'
'-x, -y, -z'

loop_
_atom_site_label
_atom_site_type_symbol
_atom_site_fract_x
_atom_site_fract_y
_atom_site_fract_z
_atom_site_U_iso_or_equiv
_atom_site_adp_type
_atom_site_occupancy
_atom_site_symmetry_multiplicity
_atom_site_calc_flag
_atom_site_refinement_flags
_atom_site_disorder_assembly
_atom_site_disorder_group
O1 O 1.1483(2) 0.69342(18) 0.30488(14) 0.0526(5) Uani 1 1 d . . .
O2 O 1.2833(2) 0.5030(2) 0.44469(14) 0.0633(6) Uani 1 1 d . . .
O3 O 1.1247(2) 0.6548(2) 0.47981(15) 0.0628(5) Uani 1 1 d . . .
O4 O 0.8416(2) 0.90677(18) 0.39678(13) 0.0523(5) Uani 1 1 d . C .
O5 O 0.5894(2) 0.9855(2) 0.33913(14) 0.0677(6) Uani 1 1 d . . .
O6 O 0.5730(2) 1.1291(2) 0.48507(14) 0.0622(5) Uani 1 1 d . . .
C1 C 1.0009(3) 0.6261(2) 0.26809(17) 0.0424(6) Uani 1 1 d . C .
C2 C 0.9546(3) 0.4878(3) 0.25406(19) 0.0495(6) Uani 1 1 d . . .
H2 H 1.0252 0.4380 0.2721 0.059 Uiso 1 1 calc . . .
C3 C 0.8085(3) 0.4262(3) 0.21464(19) 0.0512(7) Uani 1 1 d . C .
H3 H 0.7794 0.3338 0.2055 0.061 Uiso 1 1 calc . . .
C4 C 0.6996(3) 0.4972(3) 0.18712(17) 0.0448(6) Uani 1 1 d . . .
C7 C 0.4886(3) 0.6458(3) 0.13478(19) 0.0541(7) Uani 1 1 d . . .
H7 H 0.4167 0.6949 0.1174 0.065 Uiso 1 1 calc . A 1
C8 C 0.6358(3) 0.7088(3) 0.17409(18) 0.0481(6) Uani 1 1 d . C .
H8 H 0.6641 0.8012 0.1829 0.058 Uiso 1 1 calc . . .
C9 C 0.7462(3) 0.6380(2) 0.20172(16) 0.0406(5) Uani 1 1 d . C .
C10 C 0.9001(3) 0.7011(2) 0.24249(16) 0.0399(5) Uani 1 1 d . . .
C11 C 0.9518(3) 0.8464(2) 0.25456(17) 0.0383(5) Uani 1 1 d . C .
C12 C 0.9171(3) 0.9477(2) 0.33103(17) 0.0424(6) Uani 1 1 d . . .
C13 C 0.9590(3) 1.0856(3) 0.3407(2) 0.0511(7) Uani 1 1 d . C .
H13 H 0.9348 1.1539 0.3935 0.061 Uiso 1 1 calc . . .
C14 C 1.0346(3) 1.1184(3) 0.2729(2) 0.0548(7) Uani 1 1 d . . .
H14 H 1.0620 1.2102 0.2797 0.066 Uiso 1 1 calc . . .
C15 C 1.0730(3) 1.0190(3) 0.19302(19) 0.0458(6) Uani 1 1 d . . .
C18 C 1.1515(3) 0.8161(3) 0.03738(19) 0.0564(7) Uani 1 1 d . . .
H18 H 1.1798 0.7487 -0.0144 0.068 Uiso 1 1 calc . B 1
C19 C 1.0765(3) 0.7818(3) 0.10478(18) 0.0479(6) Uani 1 1 d . C .
H19 H 1.0525 0.6900 0.0985 0.058 Uiso 1 1 calc . . .
C20 C 1.0332(3) 0.8810(2) 0.18465(17) 0.0406(5) Uani 1 1 d . . .
C21 C 1.2534(3) 0.6228(3) 0.33883(18) 0.0480(6) Uani 1 1 d . . .
H21A H 1.3573 0.6755 0.3521 0.058 Uiso 1 1 calc . . .
H21B H 1.2542 0.5358 0.2887 0.058 Uiso 1 1 calc . . .
C22 C 1.2111(3) 0.5981(3) 0.42917(19) 0.0477(6) Uani 1 1 d . . .
C23 C 1.2589(5) 0.4733(4) 0.5331(2) 0.0827(11) Uani 1 1 d . . .
H23A H 1.3154 0.5473 0.5891 0.099 Uiso 1 1 calc . . .
H23B H 1.1492 0.4652 0.5403 0.099 Uiso 1 1 calc . . .
C24 C 1.3118(5) 0.3499(4) 0.5285(3) 0.0919(12) Uani 1 1 d . . .
H24A H 1.2959 0.3303 0.5870 0.138 Uiso 1 1 calc . . .
H24B H 1.4206 0.3587 0.5220 0.138 Uiso 1 1 calc . . .
H24C H 1.2548 0.2768 0.4735 0.138 Uiso 1 1 calc . . .
C25 C 0.7779(3) 1.0023(3) 0.4686(2) 0.0530(7) Uani 1 1 d . . .
H25A H 0.8569 1.0824 0.4996 0.064 Uiso 1 1 calc . . .
H25B H 0.7519 0.9627 0.5179 0.064 Uiso 1 1 calc . . .
C26 C 0.6367(3) 1.0468(3) 0.4329(2) 0.0508(7) Uani 1 1 d . C .
C27 C 0.4568(4) 1.0290(4) 0.2983(2) 0.0739(10) Uani 1 1 d . . .
H27A H 0.3796 1.0414 0.3428 0.089 Uiso 1 1 calc . . .
H27B H 0.4099 0.9587 0.2375 0.089 Uiso 1 1 calc . . .
C28 C 0.5047(5) 1.1583(5) 0.2805(3) 0.0966(13) Uani 1 1 d . . .
H28A H 0.4156 1.1849 0.2531 0.145 Uiso 1 1 calc . . .
H28B H 0.5806 1.1459 0.2361 0.145 Uiso 1 1 calc . . .
H28C H 0.5490 1.2284 0.3409 0.145 Uiso 1 1 calc . . .
C5 C 0.5461(3) 0.4350(3) 0.14538(19) 0.0524(7) Uani 0.96 1 d P C 1
H5 H 0.5145 0.3425 0.1350 0.063 Uiso 0.96 1 calc P D 1
C6 C 0.4454(3) 0.5077(3) 0.12049(18) 0.0526(7) Uani 0.96 1 d P C 1
C16 C 1.1487(3) 1.0522(3) 0.1206(2) 0.0555(7) Uani 0.94 1 d P . 1
H16 H 1.1728 1.1431 0.1245 0.067 Uiso 0.94 1 calc P E 1
C17 C 1.1863(3) 0.9527(3) 0.0457(2) 0.0556(7) Uani 0.94 1 d P . 1
Br1 Br 0.24030(5) 0.42169(5) 0.06682(3) 0.06125(14) Uani 0.90 1 d P C 1
Br2 Br 1.28733(9) 0.99546(7) -0.05170(5) 0.0722(2) Uani 0.88 1 d P . 1
C5A C 0.5461(3) 0.4350(3) 0.14538(19) 0.0524(7) Uani 0.04 1 d P . 2
C6A C 0.4454(3) 0.5077(3) 0.12049(18) 0.0526(7) Uani 0.04 1 d P . 2
H6A H 0.3443 0.4650 0.0930 0.063 Uiso 0.04 1 calc P F 2
C16A C 1.1487(3) 1.0522(3) 0.1206(2) 0.0555(7) Uani 0.06 1 d P . 2
C17A C 1.1863(3) 0.9527(3) 0.0457(2) 0.0556(7) Uani 0.06 1 d P . 2
H17A H 1.2367 0.9760 -0.0015 0.067 Uiso 0.06 1 calc P G 2
Br1A Br 0.4789(14) 0.2725(10) 0.1051(11) 0.113(4) Uani 0.04 1 d P . 2
Br2A Br 1.1812(7) 1.2079(6) 0.1189(5) 0.0740(15) Uani 0.06 1 d P . 2
Br1B Br 0.2439(6) 0.4809(5) 0.0497(4) 0.0358(11) Uani 0.06 1 d P H 3
Br2B Br 1.2951(11) 1.0507(6) -0.0260(5) 0.0383(15) Uani 0.06 1 d P I 3

loop_
_atom_site_aniso_label
_atom_site_aniso_U_11
_atom_site_aniso_U_22
_atom_site_aniso_U_33
_atom_site_aniso_U_23
_atom_site_aniso_U_13
_atom_site_aniso_U_12
O1 0.0466(10) 0.0438(10) 0.0672(12) 0.0207(9) -0.0048(9) 0.0094(8)
O2 0.0775(15) 0.0720(14) 0.0569(12) 0.0311(11) 0.0227(10) 0.0375(12)
O3 0.0667(13) 0.0558(12) 0.0657(12) 0.0125(10) 0.0240(11) 0.0207(11)
O4 0.0652(12) 0.0442(10) 0.0507(10) 0.0144(8) 0.0207(9) 0.0158(9)
O5 0.0584(13) 0.0765(14) 0.0551(12) 0.0016(11) 0.0042(10) 0.0202(11)
O6 0.0577(12) 0.0593(12) 0.0630(12) 0.0067(10) 0.0193(10) 0.0154(10)
C1 0.0448(14) 0.0374(13) 0.0417(13) 0.0093(11) 0.0028(11) 0.0079(11)
C2 0.0557(17) 0.0386(14) 0.0545(15) 0.0149(12) 0.0036(12) 0.0134(12)
C3 0.0640(18) 0.0379(14) 0.0490(15) 0.0124(12) 0.0053(13) 0.0059(13)
C4 0.0496(15) 0.0436(14) 0.0364(12) 0.0083(11) 0.0079(11) 0.0029(12)
C7 0.0460(16) 0.0645(18) 0.0478(15) 0.0124(13) 0.0012(12) 0.0150(14)
C8 0.0501(15) 0.0450(14) 0.0457(14) 0.0109(12) 0.0045(12) 0.0080(12)
C9 0.0443(14) 0.0395(13) 0.0348(12) 0.0081(10) 0.0065(10) 0.0064(11)
C10 0.0436(14) 0.0362(12) 0.0375(12) 0.0090(10) 0.0056(10) 0.0062(11)
C11 0.0370(13) 0.0360(12) 0.0411(12) 0.0120(10) 0.0006(10) 0.0084(10)
C12 0.0414(14) 0.0420(14) 0.0450(13) 0.0141(11) 0.0074(11) 0.0113(11)
C13 0.0559(17) 0.0366(13) 0.0568(16) 0.0076(12) 0.0109(13) 0.0129(12)
C14 0.0567(17) 0.0389(14) 0.0714(19) 0.0216(14) 0.0093(14) 0.0087(13)
C15 0.0414(14) 0.0459(14) 0.0521(15) 0.0203(12) 0.0017(11) 0.0081(11)
C18 0.0551(17) 0.0683(19) 0.0444(14) 0.0170(14) 0.0057(12) 0.0107(15)
C19 0.0481(15) 0.0497(15) 0.0436(14) 0.0131(12) 0.0032(11) 0.0084(12)
C20 0.0340(13) 0.0411(13) 0.0448(13) 0.0132(11) -0.0008(10) 0.0073(10)
C21 0.0471(15) 0.0507(15) 0.0469(14) 0.0140(12) 0.0036(11) 0.0188(12)
C22 0.0471(15) 0.0420(14) 0.0495(15) 0.0084(12) 0.0039(12) 0.0117(12)
C23 0.113(3) 0.096(3) 0.062(2) 0.043(2) 0.034(2) 0.041(2)
C24 0.114(3) 0.093(3) 0.095(3) 0.059(2) 0.027(2) 0.032(3)
C25 0.0599(18) 0.0521(16) 0.0483(15) 0.0134(13) 0.0161(13) 0.0174(14)
C26 0.0492(16) 0.0472(15) 0.0535(16) 0.0125(13) 0.0166(13) 0.0042(13)
C27 0.0528(19) 0.086(2) 0.070(2) 0.0094(18) -0.0037(15) 0.0148(17)
C28 0.081(3) 0.125(4) 0.095(3) 0.060(3) 0.001(2) 0.004(3)
C5 0.0526(16) 0.0505(16) 0.0438(14) 0.0060(12) 0.0070(12) -0.0028(13)
C6 0.0448(15) 0.0605(17) 0.0405(13) 0.0051(12) 0.0058(11) -0.0024(13)
C16 0.0466(16) 0.0589(17) 0.0675(18) 0.0340(15) 0.0015(13) 0.0027(13)
C17 0.0455(15) 0.078(2) 0.0501(15) 0.0314(15) 0.0069(12) 0.0078(14)
Br1 0.0453(2) 0.0673(3) 0.0548(2) 0.0058(2) 0.00073(15) -0.0066(2)
Br2 0.0609(3) 0.1041(5) 0.0643(4) 0.0450(4) 0.0181(3) 0.0084(4)
C5A 0.0526(16) 0.0505(16) 0.0438(14) 0.0060(12) 0.0070(12) -0.0028(13)
C6A 0.0448(15) 0.0605(17) 0.0405(13) 0.0051(12) 0.0058(11) -0.0024(13)
C16A 0.0466(16) 0.0589(17) 0.0675(18) 0.0340(15) 0.0015(13) 0.0027(13)
C17A 0.0455(15) 0.078(2) 0.0501(15) 0.0314(15) 0.0069(12) 0.0078(14)
Br1A 0.095(8) 0.056(5) 0.168(11) 0.033(6) -0.030(7) -0.014(5)
Br2A 0.073(4) 0.057(3) 0.099(4) 0.040(3) 0.005(3) 0.003(3)
Br1B 0.034(2) 0.028(2) 0.043(2) 0.0125(19) 0.0010(17) -0.003(2)
Br2B 0.055(3) 0.028(3) 0.031(3) 0.011(2) 0.014(2) -0.002(3)

loop_
_atom_type_symbol
_atom_type_description
_atom_type_scat_dispersion_real
_atom_type_scat_dispersion_imag
_atom_type_scat_source
C C 0.0033 0.0016 'International Tables Vol C Tables 4.2.6.8 and 6.1.1.4'
H H 0.0000 0.0000 'International Tables Vol C Tables 4.2.6.8 and 6.1.1.4'
O O 0.0106 0.0060 'International Tables Vol C Tables 4.2.6.8 and 6.1.1.4'
Br Br -0.2901 2.4595 'International Tables Vol C Tables 4.2.6.8 and 6.1.1.4'

loop_
_geom_angle_atom_site_label_1
_geom_angle_atom_site_label_2
_geom_angle_atom_site_label_3
_geom_angle
C1 O1 C21 117.78(19)
C22 O2 C23 116.2(2)
C12 O4 C25 119.6(2)
C26 O5 C27 116.7(2)
C10 C1 O1 115.9(2)
C10 C1 C2 121.0(2)
O1 C1 C2 123.1(2)
C3 C2 C1 120.2(2)
C3 C2 H2 119.9
C1 C2 H2 119.9
C2 C3 C4 121.6(2)
C2 C3 H3 119.2
C4 C3 H3 119.2
C3 C4 C5 122.6(2)
C3 C4 C9 118.3(2)
C5 C4 C9 119.0(2)
C8 C7 C6 119.8(3)
C8 C7 H7 120.1
C6 C7 H7 120.1
C7 C8 C9 121.4(2)
C7 C8 H8 119.3
C9 C8 H8 119.3
C8 C9 C10 122.5(2)
C8 C9 C4 118.0(2)
C10 C9 C4 119.5(2)
C1 C10 C9 119.3(2)
C1 C10 C11 120.6(2)
C9 C10 C11 120.1(2)
C12 C11 C20 119.3(2)
C12 C11 C10 120.7(2)
C20 C11 C10 120.0(2)
O4 C12 C11 116.0(2)
O4 C12 C13 122.8(2)
C11 C12 C13 121.2(2)
C14 C13 C12 119.5(2)
C14 C13 H13 120.3
C12 C13 H13 120.3
C13 C14 C15 121.8(2)
C13 C14 H14 119.1
C15 C14 H14 119.1
C14 C15 C20 118.4(2)
C14 C15 C16 122.3(2)
C20 C15 C16 119.3(2)
C19 C18 C17 119.4(3)
C19 C18 H18 120.3
C17 C18 H18 120.3
C18 C19 C20 121.9(3)
C18 C19 H19 119.0
C20 C19 H19 119.0
C15 C20 C11 119.8(2)
C15 C20 C19 117.7(2)
C11 C20 C19 122.5(2)
O1 C21 C22 111.7(2)
O1 C21 H21A 109.3
C22 C21 H21A 109.3
O1 C21 H21B 109.3
C22 C21 H21B 109.3
H21A C21 H21B 108.0
O3 C22 O2 124.3(3)
O3 C22 C21 125.5(3)
O2 C22 C21 110.2(2)
C24 C23 O2 109.4(3)
C24 C23 H23A 109.8
O2 C23 H23A 109.8
C24 C23 H23B 109.8
O2 C23 H23B 109.8
H23A C23 H23B 108.2
C23 C24 H24A 109.5
C23 C24 H24B 109.5
H24A C24 H24B 109.5
C23 C24 H24C 109.5
H24A C24 H24C 109.5
H24B C24 H24C 109.5
O4 C25 C26 115.2(2)
O4 C25 H25A 108.5
C26 C25 H25A 108.5
O4 C25 H25B 108.5
C26 C25 H25B 108.5
H25A C25 H25B 107.5
O6 C26 O5 123.9(3)
O6 C26 C25 122.4(3)
O5 C26 C25 113.8(2)
O5 C27 C28 110.8(3)
O5 C27 H27A 109.5
C28 C27 H27A 109.5
O5 C27 H27B 109.5
C28 C27 H27B 109.5
H27A C27 H27B 108.1
C27 C28 H28A 109.5
C27 C28 H28B 109.5
H28A C28 H28B 109.5
C27 C28 H28C 109.5
H28A C28 H28C 109.5
H28B C28 H28C 109.5
C6 C5 C4 120.5(3)
C6 C5 H5 119.8
C4 C5 H5 119.8
C5 C6 C7 121.3(3)
C5 C6 Br1 119.2(2)
C7 C6 Br1 119.4(2)
C17 C16 C15 120.1(3)
C17 C16 H16 119.9
C15 C16 H16 119.9
C16 C17 C18 121.5(3)
C16 C17 Br2 120.6(2)
C18 C17 Br2 117.9(2)

loop_
_geom_bond_atom_site_label_1
_geom_bond_atom_site_label_2
_geom_bond_distance
_geom_bond_site_symmetry_2
O1 C1 1.375(3) .
O1 C21 1.420(3) .
O2 C22 1.327(3) .
O2 C23 1.467(4) .
O3 C22 1.196(3) .
O4 C12 1.373(3) .
O4 C25 1.423(3) .
O5 C26 1.332(3) .
O5 C27 1.466(4) .
O6 C26 1.199(3) .
C1 C10 1.373(4) .
C1 C2 1.411(4) .
C2 C3 1.358(4) .
C2 H2 0.9400 .
C3 C4 1.405(4) .
C3 H3 0.9400 .
C4 C5 1.422(4) .
C4 C9 1.433(4) .
C7 C8 1.369(4) .
C7 C6 1.403(4) .
C7 H7 0.9400 .
C8 C9 1.414(4) .
C8 H8 0.9400 .
C9 C10 1.425(3) .
C10 C11 1.495(3) .
C11 C12 1.373(3) .
C11 C20 1.422(3) .
C12 C13 1.415(4) .
C13 C14 1.360(4) .
C13 H13 0.9400 .
C14 C15 1.407(4) .
C14 H14 0.9400 .
C15 C20 1.420(4) .
C15 C16 1.421(4) .
C18 C19 1.359(4) .
C18 C17 1.401(4) .
C18 H18 0.9400 .
C19 C20 1.423(3) .
C19 H19 0.9400 .
C21 C22 1.509(4) .
C21 H21A 0.9800 .
C21 H21B 0.9800 .
C23 C24 1.426(5) .
C23 H23A 0.9800 .
C23 H23B 0.9800 .
C24 H24A 0.9700 .
C24 H24B 0.9700 .
C24 H24C 0.9700 .
C25 C26 1.503(4) .
C25 H25A 0.9800 .
C25 H25B 0.9800 .
C27 C28 1.490(6) .
C27 H27A 0.9800 .
C27 H27B 0.9800 .
C28 H28A 0.9700 .
C28 H28B 0.9700 .
C28 H28C 0.9700 .
C5 C6 1.351(4) .
C5 H5 0.9400 .
C6 Br1 1.901(3) .
C16 C17 1.359(4) .
C16 H16 0.9400 .
C17 Br2 1.900(3) .
Br1A Br2A 2.673(14) 1_445
Br2A Br1A 2.673(14) 1_665
